data_7203498
loop_
_publ_author_name
'Ilona Turowska-Tyrk'
'Julia B\;akowicz'
'John R. Scheffer'
'Wujiong Xia'

_publ_section_title
;
 Monitoring reaction centers and molecules during an enantioselective
 photoreaction in a crystal
;
_journal_issue 8
_journal_name_full CrystEngComm
_journal_page_first 616
_journal_paper_doi 10.1039/b607425a
_journal_volume 8
_journal_year 2006
_chemical_formula_sum 'C23 H31 N O3'
_chemical_formula_weight 369.49
_chemical_name_systematic
;
?
;
_space_group_IT_number 19
_symmetry_cell_setting orthorhombic
_symmetry_space_group_name_Hall 'P 2ac 2ab'
_symmetry_space_group_name_H-M 'P 21 21 21'
_atom_sites_solution_hydrogens geom
_atom_sites_solution_primary direct
_atom_sites_solution_secondary geom
_audit_creation_method SHELXL-97
_cell_angle_alpha 90.00
_cell_angle_beta 90.00
_cell_angle_gamma 90.00
_cell_formula_units_Z 4
_cell_length_a 6.1549(9)
_cell_length_b 17.572(2)
_cell_length_c 19.491(3)
_cell_measurement_reflns_used 1000
_cell_measurement_temperature 293(2)
_cell_measurement_theta_max 17
_cell_measurement_theta_min 3
_cell_volume 2108.0(5)
_computing_cell_refinement 'CRYSALIS (Oxford Diffraction, 2003)'
_computing_data_collection 'CRYSALIS (Oxford Diffraction, 2003)'
_computing_data_reduction 'CRYSALIS (Oxford Diffraction, 2003)'
_computing_molecular_graphics 'ORTEP3 (Farrugia, 1997)'
_computing_publication_material 'SHELXL97 (Sheldrick, 1997)'
_computing_structure_refinement 'SHELXL97 (Sheldrick, 1997)'
_computing_structure_solution 'SHELXS97 (Sheldrick, 1990)'
_diffrn_ambient_temperature 293(2)
_diffrn_measured_fraction_theta_full 0.992
_diffrn_measured_fraction_theta_max 0.992
_diffrn_measurement_device_type 'Kuma KM4CCD'
_diffrn_measurement_method '\w scans'
_diffrn_radiation_monochromator graphite
_diffrn_radiation_source 'fine-focus sealed tube'
_diffrn_radiation_type MoK\a
_diffrn_radiation_wavelength 0.71073
_diffrn_reflns_av_R_equivalents 0.0496
_diffrn_reflns_av_sigmaI/netI 0.0464
_diffrn_reflns_limit_h_max 4
_diffrn_reflns_limit_h_min -7
_diffrn_reflns_limit_k_max 20
_diffrn_reflns_limit_k_min -20
_diffrn_reflns_limit_l_max 23
_diffrn_reflns_limit_l_min -21
_diffrn_reflns_number 11374
_diffrn_reflns_theta_full 25.00
_diffrn_reflns_theta_max 25.00
_diffrn_reflns_theta_min 3.47
_exptl_absorpt_coefficient_mu 0.076
_exptl_absorpt_correction_T_max 0.9775
_exptl_absorpt_correction_T_min 0.9594
_exptl_absorpt_correction_type none
_exptl_crystal_colour colourless
_exptl_crystal_density_diffrn 1.164
_exptl_crystal_density_method 'not measured'
_exptl_crystal_description block
_exptl_crystal_F_000 800
_exptl_crystal_size_max 0.55
_exptl_crystal_size_mid 0.45
_exptl_crystal_size_min 0.30
_refine_diff_density_max 0.280
_refine_diff_density_min -0.203
_refine_diff_density_rms 0.062
_refine_ls_abs_structure_details
;
The absolute configuration was assigned to agree with that from
Xia W. et al., 2005
;
_refine_ls_extinction_coef 0.019(6)
_refine_ls_extinction_expression Fc^*^=kFc[1+0.001xFc^2^\l^3^/sin(2\q)]^-1/4^
_refine_ls_extinction_method SHELXL
_refine_ls_goodness_of_fit_ref 1.011
_refine_ls_hydrogen_treatment constr
_refine_ls_matrix_type full
_refine_ls_number_parameters 354
_refine_ls_number_reflns 3679
_refine_ls_number_restraints 207
_refine_ls_restrained_S_all 1.023
_refine_ls_R_factor_all 0.1156
_refine_ls_R_factor_gt 0.0800
_refine_ls_shift/su_max 0.000
_refine_ls_shift/su_mean 0.000
_refine_ls_structure_factor_coef Fsqd
_refine_ls_weighting_details 'calc w=1/[\s^2^(Fo^2^)+(0.1713P)^2^+0.0000P] where P=(Fo^2^+2Fc^2^)/3'
_refine_ls_weighting_scheme calc
_refine_ls_wR_factor_gt 0.2320
_refine_ls_wR_factor_ref 0.2584
_reflns_number_gt 2192
_reflns_number_total 3679
_reflns_threshold_expression >2sigma(I)
_cod_data_source_file B607425A.txt
_cod_data_source_block 27.5%P
_cod_depositor_comments
;
The following automatic conversions were performed:
'_symmetry_cell_setting' value 'Orthorhombic' changed to 'orthorhombic'
according to '/home/saulius/struct/CIF-dictionaries/cif_core.dic'
dictionary named 'cif_core.dic' version 2.4.1 from 2010-06-29.

Automatic conversion script
Id: cif_fix_enum 1527 2010-12-29 10:47:43Z saulius 
;
_cod_database_code 7203498

loop_
_symmetry_equiv_pos_as_xyz
'x, y, z'
'-x+1/2, -y, z+1/2'
'-x, y+1/2, -z+1/2'
'x+1/2, -y+1/2, -z'

loop_
_atom_site_label
_atom_site_type_symbol
_atom_site_fract_x
_atom_site_fract_y
_atom_site_fract_z
_atom_site_U_iso_or_equiv
_atom_site_adp_type
_atom_site_occupancy
_atom_site_symmetry_multiplicity
_atom_site_calc_flag
_atom_site_refinement_flags
_atom_site_disorder_assembly
_atom_site_disorder_group
C1R C 0.8365(13) 0.9760(4) 0.4837(3) 0.084(3) Uani 0.725(8) 1 d PDU A 1
H1R H 0.8390 1.0317 0.4831 0.100 Uiso 0.725(8) 1 calc PR A 1
C2R C 1.0524(12) 0.9373(6) 0.4840(5) 0.116(3) Uani 0.725(8) 1 d PD A 1
H2R H 1.1833 0.9591 0.4974 0.140 Uiso 0.725(8) 1 calc PR A 1
C3R C 1.0258(16) 0.8664(6) 0.4619(6) 0.114(5) Uani 0.725(8) 1 d PD A 1
H3R H 1.1342 0.8302 0.4557 0.137 Uiso 0.725(8) 1 calc PR A 1
C4R C 0.7835(13) 0.8558(4) 0.4486(4) 0.107(3) Uani 0.725(8) 1 d PD A 1
H4R H 0.7429 0.8136 0.4183 0.128 Uiso 0.725(8) 1 calc PR A 1
C5R C 0.684(2) 0.8547(5) 0.5218(4) 0.122(3) Uani 0.725(8) 1 d PD A 1
H5R1 H 0.7585 0.8184 0.5511 0.146 Uiso 0.725(8) 1 calc PR A 1
H5R2 H 0.5305 0.8423 0.5205 0.146 Uiso 0.725(8) 1 calc PR A 1
C6R C 0.721(2) 0.9380(6) 0.5469(4) 0.115(4) Uani 0.725(8) 1 d PDU A 1
H6R1 H 0.8136 0.9393 0.5872 0.138 Uiso 0.725(8) 1 calc PR A 1
H6R2 H 0.5848 0.9630 0.5573 0.138 Uiso 0.725(8) 1 calc PR A 1
C7R C 0.7101(14) 0.9373(4) 0.4255(3) 0.082(2) Uani 0.725(8) 1 d PDU A 1
H7R H 0.5529 0.9444 0.4301 0.099 Uiso 0.725(8) 1 calc PR A 1
C8R C 0.7903(13) 0.9597(4) 0.3561(3) 0.089(2) Uani 0.725(8) 1 d PD A 1
C9R C 0.6864(12) 0.9260(4) 0.2937(3) 0.063(3) Uani 0.725(8) 1 d PD A 1
C10R C 0.8079(17) 0.9243(8) 0.2335(4) 0.084(4) Uani 0.725(8) 1 d PD A 1
H10R H 0.9484 0.9437 0.2333 0.100 Uiso 0.725(8) 1 calc PR A 1
C11R C 0.7228(17) 0.8941(7) 0.1743(4) 0.073(3) Uani 0.725(8) 1 d PDU A 1
H11R H 0.8085 0.8909 0.1351 0.087 Uiso 0.725(8) 1 calc PR A 1
C12R C 0.509(2) 0.8682(10) 0.1725(4) 0.062(6) Uani 0.725(8) 1 d PD A 1
C13R C 0.3876(12) 0.8700(5) 0.2317(3) 0.068(2) Uani 0.725(8) 1 d PDU A 1
H13R H 0.2444 0.8531 0.2311 0.082 Uiso 0.725(8) 1 calc PR A 1
C14R C 0.4768(12) 0.8966(6) 0.2921(3) 0.072(3) Uani 0.725(8) 1 d PD A 1
H14R H 0.3955 0.8948 0.3323 0.087 Uiso 0.725(8) 1 calc PR A 1
C15R C 0.4171(14) 0.8336(9) 0.1077(5) 0.063(4) Uani 0.725(8) 1 d PD A 1
C16R C 0.7752(19) 0.6547(8) 0.1015(4) 0.075(3) Uani 0.725(8) 1 d PDU A 1
H16R H 0.8766 0.6118 0.0983 0.090 Uiso 0.725(8) 1 calc PR A 1
C17R C 0.7340(17) 0.6702(6) 0.1772(4) 0.065(3) Uani 0.725(8) 1 d PD A 1
H17R H 0.6373 0.7144 0.1805 0.078 Uiso 0.725(8) 1 calc PR A 1
C18R C 0.9434(16) 0.6890(7) 0.2159(4) 0.086(3) Uani 0.725(8) 1 d PDU A 1
H18A H 1.0446 0.6470 0.2110 0.103 Uiso 0.725(8) 1 calc PR A 1
H18B H 1.0097 0.7338 0.1957 0.103 Uiso 0.725(8) 1 calc PR A 1
C19R C 0.9029(19) 0.7035(6) 0.2920(3) 0.101(3) Uani 0.725(8) 1 d PD A 1
H19A H 1.0406 0.7111 0.3152 0.121 Uiso 0.725(8) 1 calc PR A 1
H19B H 0.8172 0.7495 0.2974 0.121 Uiso 0.725(8) 1 calc PR A 1
C20R C 0.7833(17) 0.6367(6) 0.3248(4) 0.115(3) Uani 0.725(8) 1 d PDU A 1
H20A H 0.8782 0.5927 0.3257 0.138 Uiso 0.725(8) 1 calc PR A 1
H20B H 0.7466 0.6495 0.3719 0.138 Uiso 0.725(8) 1 calc PR A 1
C21R C 0.5808(17) 0.6175(8) 0.2865(4) 0.120(4) Uani 0.725(8) 1 d PDU A 1
H21A H 0.4783 0.6591 0.2913 0.144 Uiso 0.725(8) 1 calc PR A 1
H21B H 0.5157 0.5726 0.3070 0.144 Uiso 0.725(8) 1 calc PR A 1
C22R C 0.619(2) 0.6026(7) 0.2103(5) 0.102(4) Uani 0.725(8) 1 d PD A 1
H22A H 0.7078 0.5573 0.2049 0.122 Uiso 0.725(8) 1 calc PR A 1
H22B H 0.4815 0.5939 0.1876 0.122 Uiso 0.725(8) 1 calc PR A 1
C23R C 0.571(2) 0.6338(8) 0.0618(6) 0.089(3) Uani 0.725(8) 1 d PD A 1
H23A H 0.6092 0.6218 0.0153 0.133 Uiso 0.725(8) 1 calc PR A 1
H23B H 0.4723 0.6760 0.0623 0.133 Uiso 0.725(8) 1 calc PR A 1
H23C H 0.5036 0.5905 0.0828 0.133 Uiso 0.725(8) 1 calc PR A 1
O1R O 0.9432(13) 1.0032(5) 0.3489(3) 0.143(3) Uani 0.725(8) 1 d PDU A 1
O2R O 0.2253(13) 0.8127(8) 0.1078(5) 0.092(3) Uani 0.725(8) 1 d PD A 1
O3R O 0.539(2) 0.8303(11) 0.0560(6) 0.087(7) Uani 0.725(8) 1 d PD A 1
N1R N 0.879(3) 0.7218(11) 0.0681(6) 0.070(5) Uani 0.725(8) 1 d PD A 1
H1R1 H 0.9009 0.7119 0.0239 0.104 Uiso 0.725(8) 1 calc PR A 1
H1R2 H 1.0056 0.7315 0.0883 0.104 Uiso 0.725(8) 1 calc PR A 1
H1R3 H 0.7922 0.7621 0.0722 0.104 Uiso 0.725(8) 1 calc PR A 1
C1P C 0.780(3) 0.9700(12) 0.4759(8) 0.090(7) Uiso 0.275(8) 1 d PDU A 2
H1P H 0.7713 1.0256 0.4771 0.108 Uiso 0.275(8) 1 calc PR A 2
C2P C 1.003(2) 0.9464(10) 0.4459(6) 0.084(6) Uiso 0.275(8) 1 d PD A 2
H2P H 1.1138 0.9846 0.4569 0.101 Uiso 0.275(8) 1 calc PR A 2
C3P C 1.073(4) 0.8689(16) 0.4709(16) 0.15(2) Uiso 0.275(8) 1 d PD A 2
H3P H 1.2101 0.8509 0.4592 0.182 Uiso 0.275(8) 1 calc PR A 2
C4P C 0.944(3) 0.8260(10) 0.5092(11) 0.097(6) Uiso 0.275(8) 1 d PD A 2
H4P H 0.9641 0.7736 0.5070 0.116 Uiso 0.275(8) 1 calc PR A 2
C5P C 0.770(5) 0.8547(13) 0.5554(16) 0.147(13) Uiso 0.275(8) 1 d PD A 2
H5P1 H 0.8110 0.8448 0.6026 0.176 Uiso 0.275(8) 1 calc PR A 2
H5P2 H 0.6368 0.8272 0.5461 0.176 Uiso 0.275(8) 1 calc PR A 2
C6P C 0.729(5) 0.9391(14) 0.5467(9) 0.128(9) Uiso 0.275(8) 1 d PDU A 2
H6P1 H 0.8157 0.9665 0.5801 0.154 Uiso 0.275(8) 1 calc PR A 2
H6P2 H 0.5774 0.9492 0.5568 0.154 Uiso 0.275(8) 1 calc PR A 2
C7P C 0.627(3) 0.9405(18) 0.4222(9) 0.098(8) Uiso 0.275(8) 1 d PDU A 2
H7P H 0.4808 0.9285 0.4276 0.117 Uiso 0.275(8) 1 calc PR A 2
C8P C 0.745(2) 0.9354(12) 0.3655(7) 0.065(6) Uiso 0.275(8) 1 d PD A 2
C9P C 0.657(3) 0.9118(9) 0.2956(7) 0.073(10) Uiso 0.275(8) 1 d PD A 2
C10P C 0.769(4) 0.9315(16) 0.2359(9) 0.054(7) Uiso 0.275(8) 1 d PD A 2
H10P H 0.8958 0.9604 0.2385 0.065 Uiso 0.275(8) 1 calc PR A 2
C11P C 0.691(4) 0.9077(17) 0.1728(9) 0.045(6) Uiso 0.275(8) 1 d PDU A 2
H11P H 0.7720 0.9160 0.1332 0.054 Uiso 0.275(8) 1 calc PR A 2
C12P C 0.490(5) 0.871(3) 0.1693(9) 0.061(16) Uiso 0.275(8) 1 d PD A 2
C13P C 0.391(4) 0.8467(14) 0.2293(9) 0.075(5) Uiso 0.275(8) 1 d PDU A 2
H13P H 0.2754 0.8127 0.2271 0.090 Uiso 0.275(8) 1 calc PR A 2
C14P C 0.462(3) 0.8724(16) 0.2922(9) 0.094(12) Uiso 0.275(8) 1 d PD A 2
H14P H 0.3809 0.8635 0.3316 0.112 Uiso 0.275(8) 1 calc PR A 2
C15P C 0.403(4) 0.845(2) 0.1000(10) 0.071(15) Uiso 0.275(8) 1 d PD A 2
C16P C 0.809(5) 0.6571(19) 0.1026(10) 0.063(7) Uiso 0.275(8) 1 d PDU A 2
H16P H 0.9330 0.6220 0.1011 0.075 Uiso 0.275(8) 1 calc PR A 2
C17P C 0.776(4) 0.6797(18) 0.1776(11) 0.075(10) Uiso 0.275(8) 1 d PD A 2
H17P H 0.6925 0.7273 0.1778 0.090 Uiso 0.275(8) 1 calc PR A 2
C18P C 0.993(4) 0.696(2) 0.2131(13) 0.098(8) Uiso 0.275(8) 1 d PDU A 2
H18C H 1.0673 0.7364 0.1885 0.117 Uiso 0.275(8) 1 calc PR A 2
H18D H 1.0828 0.6509 0.2111 0.117 Uiso 0.275(8) 1 calc PR A 2
C19P C 0.963(4) 0.7200(17) 0.2883(13) 0.095(9) Uiso 0.275(8) 1 d PD A 2
H19C H 1.1048 0.7251 0.3098 0.114 Uiso 0.275(8) 1 calc PR A 2
H19D H 0.8919 0.7691 0.2901 0.114 Uiso 0.275(8) 1 calc PR A 2
C20P C 0.830(5) 0.6621(19) 0.3272(12) 0.124(6) Uiso 0.275(8) 1 d PDU A 2
H20C H 0.9120 0.6152 0.3312 0.149 Uiso 0.275(8) 1 calc PR A 2
H20D H 0.8025 0.6810 0.3732 0.149 Uiso 0.275(8) 1 calc PR A 2
C21P C 0.615(4) 0.6456(19) 0.2925(12) 0.118(9) Uiso 0.275(8) 1 d PDU A 2
H21C H 0.5251 0.6907 0.2944 0.142 Uiso 0.275(8) 1 calc PR A 2
H21D H 0.5413 0.6054 0.3174 0.142 Uiso 0.275(8) 1 calc PR A 2
C22P C 0.643(4) 0.6213(17) 0.2174(12) 0.077(8) Uiso 0.275(8) 1 d PD A 2
H22C H 0.7157 0.5723 0.2156 0.093 Uiso 0.275(8) 1 calc PR A 2
H22D H 0.5014 0.6157 0.1963 0.093 Uiso 0.275(8) 1 calc PR A 2
C23P C 0.621(5) 0.6181(18) 0.0666(15) 0.075(9) Uiso 0.275(8) 1 d PD A 2
H23D H 0.6622 0.6056 0.0205 0.113 Uiso 0.275(8) 1 calc PR A 2
H23E H 0.4979 0.6517 0.0658 0.113 Uiso 0.275(8) 1 calc PR A 2
H23F H 0.5834 0.5725 0.0909 0.113 Uiso 0.275(8) 1 calc PR A 2
O1P O 0.9675(18) 0.9428(9) 0.3708(6) 0.086(4) Uiso 0.275(8) 1 d PDU A 2
O2P O 0.207(4) 0.829(2) 0.0952(15) 0.094(11) Uiso 0.275(8) 1 d PD A 2
O3P O 0.543(5) 0.8305(19) 0.0542(13) 0.060(12) Uiso 0.275(8) 1 d PD A 2
N1P N 0.871(7) 0.726(2) 0.0617(16) 0.052(10) Uiso 0.275(8) 1 d PD A 2
H1P1 H 0.9649 0.7543 0.0858 0.078 Uiso 0.275(8) 1 calc PR A 2
H1P2 H 0.7531 0.7536 0.0528 0.078 Uiso 0.275(8) 1 calc PR A 2
H1P3 H 0.9331 0.7119 0.0225 0.078 Uiso 0.275(8) 1 calc PR A 2

loop_
_atom_site_aniso_label
_atom_site_aniso_U_11
_atom_site_aniso_U_22
_atom_site_aniso_U_33
_atom_site_aniso_U_23
_atom_site_aniso_U_13
_atom_site_aniso_U_12
C1R 0.093(5) 0.083(5) 0.075(5) -0.016(3) -0.032(4) -0.006(4)
C2R 0.098(6) 0.133(9) 0.117(8) 0.017(7) -0.008(5) 0.007(6)
C3R 0.111(7) 0.130(10) 0.101(7) -0.007(6) 0.003(6) 0.021(7)
C4R 0.145(7) 0.084(5) 0.091(6) -0.012(4) 0.002(5) 0.000(5)
C5R 0.190(9) 0.101(6) 0.075(5) 0.017(4) 0.016(7) -0.008(7)
C6R 0.135(7) 0.140(8) 0.070(5) -0.018(5) -0.001(5) 0.003(6)
C7R 0.095(5) 0.088(5) 0.063(4) -0.018(3) 0.003(4) -0.013(5)
C8R 0.100(6) 0.072(5) 0.095(6) 0.007(4) -0.007(4) -0.014(5)
C9R 0.075(4) 0.056(4) 0.058(5) -0.006(3) -0.009(3) -0.005(4)
C10R 0.058(4) 0.106(8) 0.087(6) -0.023(4) -0.011(4) -0.003(5)
C11R 0.078(5) 0.077(7) 0.064(4) -0.007(3) -0.007(4) 0.004(5)
C12R 0.058(6) 0.064(7) 0.063(7) -0.008(3) 0.000(3) 0.002(4)
C13R 0.065(3) 0.066(5) 0.073(4) -0.028(3) 0.011(3) -0.009(3)
C14R 0.096(6) 0.060(5) 0.061(4) -0.016(3) 0.025(4) -0.012(4)
C15R 0.072(7) 0.064(6) 0.054(5) -0.005(4) -0.018(4) 0.010(4)
C16R 0.081(6) 0.068(4) 0.077(5) 0.005(3) 0.003(4) -0.009(4)
C17R 0.073(5) 0.068(5) 0.054(4) 0.003(3) 0.006(3) -0.003(4)
C18R 0.088(5) 0.105(6) 0.065(4) 0.007(3) -0.004(4) -0.037(5)
C19R 0.126(8) 0.128(8) 0.047(4) 0.002(4) 0.004(4) -0.043(6)
C20R 0.147(7) 0.132(7) 0.066(4) 0.030(4) -0.001(5) -0.019(6)
C21R 0.139(7) 0.154(10) 0.067(5) 0.025(5) 0.014(5) -0.041(7)
C22R 0.109(7) 0.101(8) 0.095(6) 0.011(6) 0.009(5) -0.040(6)
C23R 0.096(7) 0.080(6) 0.091(6) 0.001(5) -0.026(5) -0.017(6)
O1R 0.184(7) 0.153(7) 0.093(4) -0.022(4) -0.014(4) -0.088(6)
O2R 0.073(4) 0.129(8) 0.074(4) -0.013(5) -0.016(3) -0.036(4)
O3R 0.090(8) 0.119(10) 0.053(5) -0.019(3) -0.010(2) 0.008(3)
N1R 0.070(6) 0.097(9) 0.042(4) -0.010(3) -0.002(3) -0.003(4)

loop_
_atom_type_symbol
_atom_type_description
_atom_type_scat_dispersion_real
_atom_type_scat_dispersion_imag
_atom_type_scat_source
C C 0.0033 0.0016 'International Tables Vol C Tables 4.2.6.8 and 6.1.1.4'
H H 0.0000 0.0000 'International Tables Vol C Tables 4.2.6.8 and 6.1.1.4'
N N 0.0061 0.0033 'International Tables Vol C Tables 4.2.6.8 and 6.1.1.4'
O O 0.0106 0.0060 'International Tables Vol C Tables 4.2.6.8 and 6.1.1.4'

loop_
_geom_angle_atom_site_label_1
_geom_angle_atom_site_label_2
_geom_angle_atom_site_label_3
_geom_angle
_geom_angle_site_symmetry_1
_geom_angle_site_symmetry_3
_geom_angle_publ_flag
C2R C1R C7R 104.6(6) . . ?
C2R C1R C6R 101.8(7) . . ?
C7R C1R C6R 99.4(6) . . ?
C3R C2R C1R 108.5(7) . . ?
C2R C3R C4R 106.9(7) . . ?
C3R C4R C5R 103.3(7) . . ?
C3R C4R C7R 102.7(6) . . ?
C5R C4R C7R 99.3(5) . . ?
C4R C5R C6R 102.6(5) . . ?
C5R C6R C1R 102.7(5) . . ?
C8R C7R C1R 112.6(6) . . ?
C8R C7R C4R 114.0(6) . . ?
C1R C7R C4R 92.6(5) . . ?
O1R C8R C7R 121.6(6) . . ?
O1R C8R C9R 119.0(6) . . ?
C7R C8R C9R 119.4(6) . . ?
C14R C9R C10R 118.1(6) . . ?
C14R C9R C8R 124.2(6) . . ?
C10R C9R C8R 117.7(7) . . ?
C11R C10R C9R 120.8(7) . . ?
C10R C11R C12R 120.4(7) . . ?
C13R C12R C11R 119.0(6) . . ?
C13R C12R C15R 120.6(6) . . ?
C11R C12R C15R 120.2(6) . . ?
C12R C13R C14R 120.5(6) . . ?
C13R C14R C9R 121.0(5) . . ?
O2R C15R O3R 123.9(8) . . ?
O2R C15R C12R 118.3(6) . . ?
O3R C15R C12R 117.8(7) . . ?
N1R C16R C23R 108.8(7) . . ?
N1R C16R C17R 110.7(7) . . ?
C23R C16R C17R 113.5(8) . . ?
C16R C17R C22R 110.4(6) . . ?
C16R C17R C18R 112.1(6) . . ?
C22R C17R C18R 110.4(6) . . ?
C19R C18R C17R 112.2(7) . . ?
C20R C19R C18R 111.0(7) . . ?
C21R C20R C19R 111.6(7) . . ?
C20R C21R C22R 113.3(7) . . ?
C17R C22R C21R 110.5(7) . . ?
C7P C1P C6P 112.4(14) . . ?
C7P C1P C2P 101.6(9) . . ?
C6P C1P C2P 115.6(12) . . ?
O1P C2P C3P 108.9(13) . . ?
O1P C2P C1P 104.7(8) . . ?
C3P C2P C1P 111.8(10) . . ?
C4P C3P C2P 121.7(13) . . ?
C3P C4P C5P 125.3(14) . . ?
C4P C5P C6P 112.7(11) . . ?
C5P C6P C1P 114.7(12) . . ?
C8P C7P C1P 105.2(9) . . ?
C7P C8P O1P 118.2(9) . . ?
C7P C8P C9P 124.8(10) . . ?
O1P C8P C9P 116.4(9) . . ?
C14P C9P C10P 120.8(10) . . ?
C14P C9P C8P 119.0(11) . . ?
C10P C9P C8P 120.2(11) . . ?
C11P C10P C9P 119.5(11) . . ?
C10P C11P C12P 119.4(11) . . ?
C13P C12P C11P 119.3(11) . . ?
C13P C12P C15P 120.1(12) . . ?
C11P C12P C15P 119.5(11) . . ?
C14P C13P C12P 120.6(12) . . ?
C13P C14P C9P 118.8(12) . . ?
O2P C15P O3P 123.9(16) . . ?
O2P C15P C12P 118.6(13) . . ?
O3P C15P C12P 116.5(14) . . ?
N1P C16P C23P 108.4(14) . . ?
N1P C16P C17P 109.3(14) . . ?
C23P C16P C17P 117.0(14) . . ?
C22P C17P C18P 111.4(14) . . ?
C22P C17P C16P 112.6(13) . . ?
C18P C17P C16P 111.2(13) . . ?
C17P C18P C19P 112.3(13) . . ?
C20P C19P C18P 111.0(14) . . ?
C21P C20P C19P 112.3(13) . . ?
C20P C21P C22P 112.6(14) . . ?
C17P C22P C21P 110.9(13) . . ?
C8P O1P C2P 103.1(8) . . ?

loop_
_geom_bond_atom_site_label_1
_geom_bond_atom_site_label_2
_geom_bond_distance
_geom_bond_site_symmetry_2
_geom_bond_publ_flag
C1R C2R 1.492(8) . ?
C1R C7R 1.535(7) . ?
C1R C6R 1.570(8) . ?
C2R C3R 1.328(9) . ?
C3R C4R 1.525(9) . ?
C4R C5R 1.553(8) . ?
C4R C7R 1.567(8) . ?
C5R C6R 1.560(9) . ?
C7R C8R 1.493(7) . ?
C8R O1R 1.220(7) . ?
C8R C9R 1.497(7) . ?
C9R C14R 1.391(8) . ?
C9R C10R 1.392(8) . ?
C10R C11R 1.373(7) . ?
C11R C12R 1.395(7) . ?
C12R C13R 1.374(7) . ?
C12R C15R 1.512(7) . ?
C13R C14R 1.379(7) . ?
C15R O2R 1.236(6) . ?
C15R O3R 1.257(7) . ?
C16R N1R 1.491(8) . ?
C16R C23R 1.519(8) . ?
C16R C17R 1.521(7) . ?
C17R C22R 1.525(8) . ?
C17R C18R 1.530(8) . ?
C18R C19R 1.526(7) . ?
C19R C20R 1.525(8) . ?
C20R C21R 1.492(8) . ?
C21R C22R 1.527(8) . ?
C1P C7P 1.501(10) . ?
C1P C6P 1.516(9) . ?
C1P C2P 1.549(9) . ?
C2P O1P 1.480(9) . ?
C2P C3P 1.508(10) . ?
C3P C4P 1.325(10) . ?
C4P C5P 1.488(10) . ?
C5P C6P 1.513(10) . ?
C7P C8P 1.326(9) . ?
C8P O1P 1.381(9) . ?
C8P C9P 1.522(8) . ?
C9P C14P 1.388(9) . ?
C9P C10P 1.396(9) . ?
C10P C11P 1.386(9) . ?
C11P C12P 1.398(9) . ?
C12P C13P 1.388(10) . ?
C12P C15P 1.521(9) . ?
C13P C14P 1.378(9) . ?
C15P O2P 1.242(9) . ?
C15P O3P 1.268(10) . ?
C16P N1P 1.502(10) . ?
C16P C23P 1.518(10) . ?
C16P C17P 1.530(10) . ?
C17P C22P 1.524(10) . ?
C17P C18P 1.530(10) . ?
C18P C19P 1.535(10) . ?
C19P C20P 1.513(10) . ?
C20P C21P 1.511(10) . ?
C21P C22P 1.535(10) . ?
